data_7214032
loop_
_publ_author_name
'Matulkov\'a, I.'
'Cihelka, J.'
'Pojarov\'a, M.'
'Fejfarov\'a, K.'
'Du\<sek, M.'
'C\'isa\<rov\'a, I.'
'Van\<ek, P.'
'Kroupa, J.'
'N\<emec, P.'
'Tesa\<rov\'a, N.'
'N\<emec, I.'

_publ_section_title
;
 Molecular crystals of 2-amino-1,3,4-thiadiazole with inorganic oxyacids
 -- crystal engineering, phase transformations and NLO properties
;
_journal_issue 9
_journal_name_full CrystEngComm
_journal_page_first 1763
_journal_paper_doi 10.1039/c3ce42306a
_journal_volume 16
_journal_year 2014
_chemical_formula_moiety 'C2 H4 N3 S, C2 H3 N3 S, Cl O4'
_chemical_formula_sum 'C4 H7 Cl N6 O4 S2'
_chemical_formula_weight 302.73
_chemical_melting_point 389
_chemical_name_common '2-amino-1,3,4-tihiadiazole 2-amino-1,3,4-thiadiazolium(1+) perchlorate'
_chemical_name_systematic
;
?
;
_space_group_IT_number 14
_symmetry_cell_setting monoclinic
_symmetry_space_group_name_Hall '-P 2yn'
_symmetry_space_group_name_H-M 'P 1 21/n 1'
_atom_sites_solution_hydrogens geom
_atom_sites_solution_primary direct
_atom_sites_solution_secondary difmap
_audit_creation_method SHELXL-97
_audit_update_record
;
2010-04-28 # Formatted by publCIF
;
_cell_angle_alpha 90.00
_cell_angle_beta 90.643(2)
_cell_angle_gamma 90.00
_cell_formula_units_Z 4
_cell_length_a 4.98170(10)
_cell_length_b 20.0865(3)
_cell_length_c 11.0569(2)
_cell_measurement_reflns_used 4172
_cell_measurement_temperature 120(2)
_cell_measurement_theta_max 62.5229
_cell_measurement_theta_min 3.9950
_cell_volume 1106.34(3)
_computing_cell_refinement 'Crysalis RED (Oxford Diffraction, 2007)'
_computing_data_collection 'Crysalis CCD (Oxford Diffraction, 2007)'
_computing_data_reduction 'Crysalis RED (Oxford Diffraction, 2007)'
_computing_publication_material 'publCIF (MacMahon, 2008)'
_computing_structure_refinement 'SHELXL-97 (Sheldrick, 1997)'
_computing_structure_solution 'SHELXS-97 (Sheldrick, 1990)'
_diffrn_ambient_temperature 120(2)
_diffrn_detector_area_resol_mean 10.3784
_diffrn_measured_fraction_theta_full 0.985
_diffrn_measured_fraction_theta_max 0.985
_diffrn_measurement_device_type 'Xcalibur, Atlas, Gemini ultra'
_diffrn_measurement_method
; Rotation method data acquisition using \w
scans
;
_diffrn_radiation_monochromator mirror
_diffrn_radiation_source 'Enhance Ultra (Cu) X-ray Source'
_diffrn_radiation_type CuK\a
_diffrn_radiation_wavelength 1.54178
_diffrn_reflns_av_R_equivalents 0.0139
_diffrn_reflns_av_sigmaI/netI 0.0128
_diffrn_reflns_limit_h_max 4
_diffrn_reflns_limit_h_min -5
_diffrn_reflns_limit_k_max 22
_diffrn_reflns_limit_k_min -21
_diffrn_reflns_limit_l_max 12
_diffrn_reflns_limit_l_min -12
_diffrn_reflns_number 4310
_diffrn_reflns_theta_full 62.61
_diffrn_reflns_theta_max 62.61
_diffrn_reflns_theta_min 4.40
_exptl_absorpt_coefficient_mu 6.797
_exptl_absorpt_correction_T_max 1.00000
_exptl_absorpt_correction_T_min 0.41952
_exptl_absorpt_correction_type multi-scan
_exptl_absorpt_process_details
;
CrysAlisPro, Oxford Diffraction Ltd.,
Version 1.171.33.55
;
_exptl_crystal_colour colourless
_exptl_crystal_density_diffrn 1.817
_exptl_crystal_density_method 'not measured'
_exptl_crystal_description plate
_exptl_crystal_F_000 616
_exptl_crystal_size_max 0.6124
_exptl_crystal_size_mid 0.1623
_exptl_crystal_size_min 0.1316
_refine_diff_density_max 0.720
_refine_diff_density_min -0.373
_refine_diff_density_rms 0.064
_refine_ls_extinction_coef 0.0022(3)
_refine_ls_extinction_expression Fc^*^=kFc[1+0.001xFc^2^\l^3^/sin(2\q)]^-1/4^
_refine_ls_extinction_method SHELXL
_refine_ls_goodness_of_fit_ref 1.038
_refine_ls_hydrogen_treatment constr
_refine_ls_matrix_type full
_refine_ls_number_parameters 155
_refine_ls_number_reflns 1734
_refine_ls_number_restraints 2
_refine_ls_restrained_S_all 1.037
_refine_ls_R_factor_all 0.0301
_refine_ls_R_factor_gt 0.0292
_refine_ls_shift/su_max 0.000
_refine_ls_shift/su_mean 0.000
_refine_ls_structure_factor_coef Fsqd
_refine_ls_weighting_details 'calc w=1/[\s^2^(Fo^2^)+(0.0466P)^2^+1.2065P] where P=(Fo^2^+2Fc^2^)/3'
_refine_ls_weighting_scheme calc
_refine_ls_wR_factor_gt 0.0784
_refine_ls_wR_factor_ref 0.0793
_reflns_number_gt 1686
_reflns_number_total 1734
_reflns_threshold_expression >2sigma(I)
_cod_data_source_file c3ce42306a.txt
_cod_data_source_block 2_athd_hclo4_2
_cod_original_sg_symbol_H-M P2(1)/n
_cod_database_code 7214032

loop_
_symmetry_equiv_pos_as_xyz
'x, y, z'
'-x+1/2, y+1/2, -z+1/2'
'-x, -y, -z'
'x-1/2, -y-1/2, z-1/2'

loop_
_atom_site_label
_atom_site_type_symbol
_atom_site_fract_x
_atom_site_fract_y
_atom_site_fract_z
_atom_site_U_iso_or_equiv
_atom_site_adp_type
_atom_site_occupancy
_atom_site_symmetry_multiplicity
_atom_site_calc_flag
_atom_site_refinement_flags
C2 C 0.8421(4) 0.33758(11) 0.57727(19) 0.0166(5) Uani 1 1 d .
C5 C 0.5655(5) 0.40927(11) 0.4545(2) 0.0214(5) Uani 1 1 d .
H5 H 0.4409 0.4286 0.4020 0.026 Uiso 1 1 calc .
C22 C 0.5583(4) 0.36030(10) 0.86444(19) 0.0165(5) Uani 1 1 d .
C25 C 0.4300(4) 0.47097(11) 0.81107(19) 0.0196(5) Uani 1 1 d .
H25 H 0.4023 0.5164 0.8012 0.024 Uiso 1 1 calc .
N6 N 0.9742(4) 0.29154(9) 0.63805(16) 0.0196(4) Uani 1 1 d D
H6A H 1.1041 0.3026 0.6858 0.024 Uiso 1 1 d RD
H6B H 0.9307 0.2503 0.6300 0.024 Uiso 1 1 d R
N3 N 0.8945(4) 0.40251(9) 0.58367(17) 0.0200(4) Uani 1 1 d .
H3 H 1.0198 0.4187 0.6293 0.024 Uiso 1 1 d .
N4 N 0.7362(4) 0.44419(9) 0.51445(18) 0.0234(4) Uani 1 1 d .
N23 N 0.3706(4) 0.36208(9) 0.77979(17) 0.0192(4) Uani 1 1 d .
N24 N 0.2989(4) 0.42657(9) 0.75055(17) 0.0194(4) Uani 1 1 d .
N26 N 0.6608(4) 0.30405(9) 0.90983(17) 0.0235(4) Uani 1 1 d .
H26A H 0.6200 0.2656 0.8746 0.028 Uiso 1 1 d .
H26B H 0.8062 0.3057 0.9600 0.028 Uiso 1 1 d .
O1 O 0.6272(3) 0.17104(8) 0.80042(14) 0.0231(4) Uani 1 1 d .
O2 O 0.6265(3) 0.17485(8) 0.58743(15) 0.0277(4) Uani 1 1 d .
O3 O 0.2366(3) 0.14298(8) 0.68938(14) 0.0234(4) Uani 1 1 d .
O4 O 0.6098(4) 0.07208(8) 0.68972(17) 0.0315(4) Uani 1 1 d .
S1 S 0.58072(10) 0.32371(3) 0.47711(5) 0.01903(19) Uani 1 1 d .
S21 S 0.66199(11) 0.43852(3) 0.91225(5) 0.02099(19) Uani 1 1 d .
Cl1 Cl 0.52356(9) 0.13973(2) 0.69192(4) 0.01489(18) Uani 1 1 d .

loop_
_atom_site_aniso_label
_atom_site_aniso_U_11
_atom_site_aniso_U_22
_atom_site_aniso_U_33
_atom_site_aniso_U_23
_atom_site_aniso_U_13
_atom_site_aniso_U_12
C2 0.0106(10) 0.0240(12) 0.0154(11) -0.0025(9) 0.0025(8) -0.0027(9)
C5 0.0198(11) 0.0226(12) 0.0218(11) 0.0021(9) -0.0025(9) -0.0009(9)
C22 0.0168(11) 0.0183(11) 0.0143(11) -0.0040(8) 0.0017(9) -0.0006(8)
C25 0.0199(11) 0.0195(11) 0.0195(11) 0.0006(9) -0.0027(9) 0.0009(9)
N6 0.0175(9) 0.0194(9) 0.0218(9) -0.0015(8) -0.0039(7) -0.0032(8)
N3 0.0174(9) 0.0192(10) 0.0233(9) -0.0030(8) -0.0057(8) -0.0016(7)
N4 0.0206(10) 0.0219(10) 0.0276(10) -0.0002(8) -0.0064(8) 0.0014(8)
N23 0.0212(10) 0.0163(9) 0.0201(10) -0.0021(7) -0.0038(8) 0.0001(7)
N24 0.0189(10) 0.0175(9) 0.0217(10) -0.0007(7) -0.0039(8) 0.0021(8)
N26 0.0303(11) 0.0155(10) 0.0245(10) -0.0027(8) -0.0095(9) 0.0029(8)
O1 0.0236(9) 0.0234(8) 0.0220(8) -0.0065(6) -0.0082(7) 0.0008(6)
O2 0.0239(9) 0.0359(10) 0.0233(8) 0.0077(7) -0.0013(7) -0.0094(7)
O3 0.0130(8) 0.0321(9) 0.0249(8) 0.0011(7) -0.0040(6) -0.0011(6)
O4 0.0324(10) 0.0140(8) 0.0481(11) -0.0062(7) -0.0041(8) 0.0039(7)
S1 0.0168(3) 0.0223(3) 0.0179(3) -0.0001(2) -0.0031(2) -0.0051(2)
S21 0.0251(3) 0.0163(3) 0.0214(3) -0.0020(2) -0.0084(2) -0.0013(2)
Cl1 0.0143(3) 0.0124(3) 0.0179(3) -0.00118(18) -0.0023(2) -0.00082(17)

loop_
_atom_type_symbol
_atom_type_description
_atom_type_scat_dispersion_real
_atom_type_scat_dispersion_imag
_atom_type_scat_source
C C 0.0181 0.0091 'International Tables Vol C Tables 4.2.6.8 and 6.1.1.4'
N N 0.0311 0.0180 'International Tables Vol C Tables 4.2.6.8 and 6.1.1.4'
O O 0.0492 0.0322 'International Tables Vol C Tables 4.2.6.8 and 6.1.1.4'
S S 0.3331 0.5567 'International Tables Vol C Tables 4.2.6.8 and 6.1.1.4'
Cl Cl 0.3639 0.7018 'International Tables Vol C Tables 4.2.6.8 and 6.1.1.4'
H H 0.0000 0.0000 'International Tables Vol C Tables 4.2.6.8 and 6.1.1.4'

loop_
_geom_angle_atom_site_label_1
_geom_angle_atom_site_label_2
_geom_angle_atom_site_label_3
_geom_angle
N6 C2 N3 124.38(19)
N6 C2 S1 125.81(17)
N3 C2 S1 109.81(16)
N4 C5 S1 116.06(17)
N4 C5 H5 122.0
S1 C5 H5 122.0
N23 C22 N26 123.76(19)
N23 C22 S21 113.52(15)
N26 C22 S21 122.72(17)
N24 C25 S21 114.01(16)
N24 C25 H25 123.0
S21 C25 H25 123.0
C2 N6 H6A 120.0
C2 N6 H6B 120.0
H6A N6 H6B 120.0
C2 N3 N4 117.08(18)
C2 N3 H3 122.7
N4 N3 H3 120.2
C5 N4 N3 109.11(18)
C22 N23 N24 111.82(17)
C25 N24 N23 113.54(18)
C22 N26 H26A 119.2
C22 N26 H26B 119.9
H26A N26 H26B 118.4
C2 S1 C5 87.93(11)
C25 S21 C22 87.11(11)
O4 Cl1 O3 110.14(10)
O4 Cl1 O1 108.91(10)
O3 Cl1 O1 110.13(9)
O4 Cl1 O2 109.90(11)
O3 Cl1 O2 108.89(10)
O1 Cl1 O2 108.85(10)

loop_
_geom_bond_atom_site_label_1
_geom_bond_atom_site_label_2
_geom_bond_distance
C2 N6 1.315(3)
C2 N3 1.332(3)
C2 S1 1.722(2)
C5 N4 1.281(3)
C5 S1 1.738(2)
C5 H5 0.9300
C22 N23 1.316(3)
C22 N26 1.335(3)
C22 S21 1.734(2)
C25 N24 1.288(3)
C25 S21 1.727(2)
C25 H25 0.9300
N6 H6A 0.8600
N6 H6B 0.8600
N3 N4 1.376(3)
N3 H3 0.8622
N23 N24 1.381(3)
N26 H26A 0.8883
N26 H26B 0.9081
O1 Cl1 1.4449(15)
O2 Cl1 1.4521(16)
O3 Cl1 1.4312(16)
O4 Cl1 1.4254(16)
